data_2009411
loop_
_publ_author_name
'Pilati, T.'
'Casalone, G.'

_publ_section_title
;
 Structure of two 1,3,5-substituted 2-pyrazolines, C~20~H~18~N~2~O~5~
 and C~20~H~20~N~2~O~5~
;
_journal_issue 1
_journal_name_full 'Acta Crystallographica Section C'
_journal_page_first 88
_journal_page_last 91
_journal_paper_doi 10.1107/S0108270193007097
_journal_volume 50
_journal_year 1994
_chemical_formula_sum 'C20 H18 N2 O5'
_chemical_formula_weight 366.37
_chemical_name_systematic
;
methyl 5-benzoyl-1-(2-methoxycarbonylphenyl)-2-pyrazoline-3-carboxylate
;
_space_group_IT_number 2
_space_group_name_Hall '-P 1'
_space_group_name_H-M_alt 'P -1'
_symmetry_cell_setting triclinic
_symmetry_space_group_name_Hall '-P 1'
_symmetry_space_group_name_H-M 'P -1'
_cell_angle_alpha 84.150(10)
_cell_angle_beta 81.320(10)
_cell_angle_gamma 76.410(10)
_cell_formula_units_Z 2
_cell_length_a 8.6340(10)
_cell_length_b 10.3100(10)
_cell_length_c 10.4930(10)
_cell_measurement_reflns_used 25
_cell_measurement_temperature 295(2)
_cell_measurement_theta_max 17.8
_cell_measurement_theta_min 12.1
_cell_volume 895.35(17)
_computing_cell_refinement 'Enraf-Nonius SDP'
_computing_data_collection 'Enraf-Nonius SDP (Frenz, 1983)'
_computing_data_reduction 'Enraf-Nonius SDP'
_computing_molecular_graphics 'ORTEPII (Johnson, 1976)'
_computing_publication_material 'PARST (Nardelli, 1983)'
_computing_structure_refinement 'Enraf-Nonius SDP'
_computing_structure_solution 'MULTAN11/82 (Main, Fiske, Hull Lessinger, Germain, Declercq & Woolfson, 1982)'
_diffrn_ambient_temperature 295(2)
_diffrn_measurement_device 'Enraf-Nonius CAD-4'
_diffrn_measurement_method '\q/2\q '
_diffrn_radiation_monochromator graphite
_diffrn_radiation_source 'fine-focus Philips Mo tube'
_diffrn_radiation_type MoK\a
_diffrn_radiation_wavelength 0.71073
_diffrn_reflns_limit_h_max 9
_diffrn_reflns_limit_h_min 0
_diffrn_reflns_limit_k_max 12
_diffrn_reflns_limit_k_min -11
_diffrn_reflns_limit_l_max 12
_diffrn_reflns_limit_l_min -12
_diffrn_reflns_number 3149
_diffrn_reflns_reduction_process
;
START-SDP
;
_diffrn_reflns_theta_max 25
_diffrn_reflns_theta_min 0
_diffrn_standards_decay_% 0
_diffrn_standards_interval_time 180
_diffrn_standards_number 1
_exptl_absorpt_coefficient_mu 0.0924
_exptl_absorpt_correction_type none
_exptl_crystal_colour 'pale yellow'
_exptl_crystal_density_diffrn 1.359
_exptl_crystal_description
;
Prism
;
_exptl_crystal_F_000 384.0
_exptl_crystal_size_max 0.34
_exptl_crystal_size_mid 0.34
_exptl_crystal_size_min 0.28
_refine_diff_density_max 0.13
_refine_diff_density_min -0.10
_refine_ls_extinction_coef 0.0000039(2)
_refine_ls_extinction_method 'Stout & Jensen, (1968)'
_refine_ls_goodness_of_fit_obs 2.261
_refine_ls_hydrogen_treatment refall
_refine_ls_matrix_type 'full matrix'
_refine_ls_number_constraints 0
_refine_ls_number_parameters 317
_refine_ls_number_reflns 2548
_refine_ls_number_restraints 0
_refine_ls_R_factor_obs 0.035
_refine_ls_shift/esd_max 0.11
_refine_ls_shift/esd_mean 0.02
_refine_ls_structure_factor_coef F
_refine_ls_weighting_details 'w = 2F~o~Lp/[\s(I~o~)^2^ + (0.02I~o~)^2^]^1/2^'
_refine_ls_weighting_scheme calc
_refine_ls_wR_factor_obs 0.042
_reflns_number_observed 2548
_reflns_number_total 3149
_reflns_observed_criterion 'I~o~ > 2\s(I~o~)'
_cod_data_source_file na1050.cif
_cod_data_source_block 1
_cod_depositor_comments
;
The following automatic conversions were performed:
'_symmetry_cell_setting' value 'Triclinic' changed to 'triclinic'
according to '/home/saulius/struct/CIF-dictionaries/cif_core.dic'
dictionary named 'cif_core.dic' version 2.4.1 from 2010-06-29.

Automatic conversion script
Id: cif_fix_enum 1527 2010-12-29 10:47:43Z saulius 

The following automatic conversions were performed:

'_cell_measurement_temperature' value 'room temperature' was changed
to '295(2)' - the room/ambient temperature average [293;298] in
Kelvins(K) was taken.

'_diffrn_ambient_temperature' value 'room
temperature' was changed to '295(2)' - the room/ambient temperature
average [293;298] in Kelvins(K) was taken.

Automatic conversion script
Id: cif_fix_values 1646 2011-03-28 12:23:43Z adriana 

The following automatic conversions were performed:

'_cell_measurement_temperature' value 'room temperature' was changed
to '295(2)' - the room/ambient temperature average [293;298] in
Kelvins(K) was taken.

'_diffrn_ambient_temperature' value 'room
temperature' was changed to '295(2)' - the room/ambient temperature
average [293;298] in Kelvins(K) was taken.

'_symmetry_cell_setting'
value 'Triclinic' changed to 'triclinic' according to
/home/saulius/struct/CIF-dictionaries/cif_core.dic dictionary named
'cif_core.dic' version 2.4.1 from 2010-06-29.

Automatic conversion script
Id: cif_fix_values 1715 2011-07-08 13:25:40Z adriana 

The following automatic conversions were performed:

'_refine_ls_weighting_scheme' value 'w = 2F~o~Lp/[\s(I~o~)^2^ +
(0.02I~o~)^2^]^1/2^' was changed to 'calc'. New tag
'_refine_ls_weighting_details' was created. The value of the new tag
was set to 'w = 2F~o~Lp/[\s(I~o~)^2^ + (0.02I~o~)^2^]^1/2^'.

Automatic conversion script
Id: cif_fix_values 3143 2015-03-26 13:38:13Z robertas 
;
_cod_original_cell_volume 895.4(2)
_cod_database_code 2009411

loop_
_space_group_symop_id
_space_group_symop_operation_xyz
1 x,y,z
2 -x,-y,-z

loop_
_atom_site_aniso_label
_atom_site_aniso_U_11
_atom_site_aniso_U_22
_atom_site_aniso_U_33
_atom_site_aniso_U_12
_atom_site_aniso_U_13
_atom_site_aniso_U_23
O13 0.1549(14) 0.0933(9) 0.0856(9) -0.0174(8) 0.0033(10) -0.0476(9)
O15 0.1624(17) 0.1238(12) 0.0972(10) -0.0239(10) 0.0360(11) -0.0064(12)
O17 0.1322(15) 0.1513(13) 0.1136(11) 0.0470(10) -0.0113(11) -0.0193(12)
O19 0.1277(14) 0.1489(13) 0.1407(12) 0.0178(12) -0.0363(11) 0.0001(12)
O27 0.1867(16) 0.1730(12) 0.1741(13) -0.0787(10) 0.0416(13) -0.1006(10)
N1 0.0962(15) 0.0935(11) 0.0782(10) 0.0066(10) 0.0117(10) -0.0107(11)
N2 0.1052(14) 0.0764(10) 0.0788(10) -0.0035(9) -0.0025(10) -0.0174(10)
C3 0.0993(17) 0.0816(13) 0.0875(13) -0.0145(11) -0.0089(13) -0.0148(13)
C4 0.0970(18) 0.1109(15) 0.1044(15) -0.0181(13) 0.0046(14) -0.0167(14)
C5 0.0998(17) 0.0853(13) 0.0911(14) -0.0127(12) 0.0181(13) -0.0264(12)
C6 0.1209(18) 0.0736(12) 0.0771(12) -0.0105(10) -0.0030(13) -0.0134(13)
C7 0.1111(18) 0.0810(13) 0.0776(12) -0.0176(11) -0.0099(13) -0.0128(13)
C8 0.132(2) 0.1025(15) 0.1097(15) -0.0192(13) -0.0300(14) -0.0077(15)
C9 0.192(3) 0.1060(17) 0.1235(16) -0.0017(14) -0.0614(16) 0.0023(18)
C10 0.249(3) 0.1011(16) 0.0980(15) 0.0175(14) -0.0373(17) -0.0329(18)
C11 0.166(2) 0.0964(15) 0.0943(15) 0.0068(13) -0.0009(16) -0.0280(16)
C12 0.0830(17) 0.0993(14) 0.0860(13) -0.0172(12) -0.0041(13) -0.0153(13)
C14 0.179(2) 0.1114(15) 0.1097(16) 0.0035(14) -0.0015(17) -0.0635(14)
C16 0.1141(19) 0.0968(14) 0.0995(14) -0.0089(13) -0.0159(14) -0.0116(14)
C18 0.210(3) 0.241(3) 0.164(2) 0.111(2) -0.013(2) -0.029(3)
C20 0.1208(19) 0.0914(14) 0.1019(14) -0.0170(12) 0.0030(14) -0.0294(13)
C21 0.1231(19) 0.0800(13) 0.0733(12) -0.0055(11) -0.0005(13) -0.0131(13)
C22 0.192(3) 0.1601(18) 0.1182(17) -0.0564(14) 0.0518(17) -0.0854(17)
C23 0.211(3) 0.176(2) 0.147(2) -0.0457(17) 0.065(2) -0.0985(17)
C24 0.179(3) 0.1371(19) 0.0969(16) 0.0016(16) 0.0408(17) -0.0239(19)
C25 0.207(3) 0.1365(19) 0.0758(14) -0.0182(14) 0.0136(17) -0.011(2)
C26 0.161(2) 0.1041(15) 0.0867(14) -0.0127(13) -0.0095(15) -0.0182(16)

loop_
_atom_site_label
_atom_site_fract_x
_atom_site_fract_y
_atom_site_fract_z
_atom_site_U_iso_or_equiv
_atom_site_thermal_displace_type
_atom_site_calc_flag
_atom_site_calc_attached_atom
_atom_site_type_symbol
O13 0.18380(10) 0.29896(9) 0.03049(9) 0.0483(3) aniso . . O
O15 0.29340(10) 0.13700(10) -0.10390(10) 0.0610(4) aniso . . O
O17 -0.12140(10) 0.39460(10) -0.21780(10) 0.0648(4) aniso . . O
O19 -0.38980(10) 0.43350(10) -0.17840(10) 0.0680(4) aniso . . O
O27 -0.21240(10) 0.32040(10) 0.30310(10) 0.0788(4) aniso . . O
N1 -0.11500(10) 0.15450(10) 0.10820(10) 0.0435(3) aniso . . N
N2 -0.09730(10) 0.22530(10) -0.00700(10) 0.0401(3) aniso . . N
C3 -0.2372(2) 0.28730(10) -0.03440(10) 0.0414(4) aniso . . C
C4 -0.3735(2) 0.26160(10) 0.06370(10) 0.0499(5) aniso . . C
C5 -0.2824(2) 0.17630(10) 0.16990(10) 0.0433(5) aniso . . C
C6 0.0169(2) 0.07860(10) 0.16290(10) 0.0413(4) aniso . . C
C7 0.1755(2) 0.08010(10) 0.10850(10) 0.0409(4) aniso . . C
C8 0.3013(2) -0.0073(2) 0.16210(10) 0.0528(5) aniso . . C
C9 0.2748(2) -0.0904(2) 0.2704(2) 0.0634(6) aniso . . C
C10 0.1190(2) -0.0873(2) 0.3264(2) 0.0643(6) aniso . . C
C11 -0.0087(2) -0.00520(10) 0.27320(10) 0.0540(5) aniso . . C
C12 0.22100(10) 0.17260(10) -0.00160(10) 0.0423(4) aniso . . C
C14 0.2098(2) 0.3977(2) -0.0738(2) 0.0585(5) aniso . . C
C16 -0.2590(2) 0.37780(10) -0.15050(10) 0.0483(5) aniso . . C
C18 -0.1339(2) 0.4932(2) -0.3267(2) 0.1017(8) aniso . . C
C20 -0.3062(2) 0.25390(10) 0.29070(10) 0.0480(4) aniso . . C
C21 -0.4503(2) 0.24960(10) 0.38750(10) 0.0423(4) aniso . . C
C22 -0.5569(2) 0.1714(2) 0.3792(2) 0.0691(6) aniso . . C
C23 -0.6887(2) 0.1721(2) 0.4722(2) 0.0799(7) aniso . . C
C24 -0.7150(2) 0.2497(2) 0.5738(2) 0.0655(6) aniso . . C
C25 -0.6113(2) 0.3282(2) 0.58330(10) 0.0638(6) aniso . . C
C26 -0.4790(2) 0.3283(2) 0.49150(10) 0.0528(5) aniso . . C
H4a -0.440(2) 0.2150(10) 0.0280(10) 0.168(12) iso . C4 H
H4b -0.445(2) 0.3420(10) 0.0960(10) 0.170(12) iso . C4 H
H5 -0.3120(10) 0.0910(10) 0.1900(10) 0.114(10) iso . C5 H
H8 0.412(2) -0.0070(10) 0.1240(10) 0.174(12) iso . C8 H
H9 0.361(2) -0.147(2) 0.3060(10) 0.220(14) iso . C9 H
H10 0.099(2) -0.1400(10) 0.4000(10) 0.195(13) iso . C10 H
H11 -0.118(2) -0.0070(10) 0.3120(10) 0.171(12) iso . C11 H
H14a 0.320(2) 0.393(2) -0.098(2) 0.217(14) iso . C14 H
H14b 0.156(2) 0.486(2) -0.040(2) 0.287(17) iso . C14 H
H14c 0.158(2) 0.385(2) -0.151(2) 0.248(15) iso . C14 H
H18a -0.224(4) 0.567(3) -0.308(3) 0.56(3) iso . C18 H
H18b -0.033(3) 0.509(2) -0.353(2) 0.34(2) iso . C18 H
H18c -0.163(4) 0.453(3) -0.392(3) 0.64(4) iso . C18 H
H22 -0.543(2) 0.120(2) 0.308(2) 0.238(15) iso . C22 H
H23 -0.759(2) 0.114(2) 0.464(2) 0.34(2) iso . C23 H
H24 -0.804(2) 0.247(2) 0.6420(10) 0.211(14) iso . C24 H
H25 -0.625(2) 0.383(2) 0.658(2) 0.273(17) iso . C25 H
H26 -0.404(2) 0.3810(10) 0.4960(10) 0.194(13) iso . C26 H

loop_
_atom_type_symbol
_atom_type_description
_atom_type_scat_dispersion_real
_atom_type_scat_dispersion_imag
_atom_type_scat_source
O Oxygen 0.008 0.006 'IT.4  Tab.2.2A 2.3.1'
N Nitrogen 0.004 0.003 'IT.4  Tab.2.2A 2.3.1'
C Carbon 0.002 0.002 'IT.4  Tab.2.2A 2.3.1'
H Hydrogen 0.000 0.000 'IT.4  Tab.2.2C      '

loop_
_geom_angle_atom_site_label_1
_geom_angle_atom_site_label_2
_geom_angle_atom_site_label_3
_geom_angle
_geom_angle_publ_flag
C12 O13 C14 115.60(10) yes
C16 O17 C18 116.20(10) yes
C5 N1 C6 125.30(10) yes
N2 N1 C6 121.40(10) yes
N2 N1 C5 113.10(10) yes
N1 N2 C3 108.70(10) yes
N2 C3 C16 122.20(10) yes
N2 C3 C4 114.30(10) yes
C4 C3 C16 123.40(10) yes
C3 C4 H4b 114.0(10) no
C3 C4 H4a 111.0(10) no
C3 C4 C5 101.30(10) yes
H4a C4 H4b 106.0(10) no
C5 C4 H4b 112.0(10) no
C5 C4 H4a 113.0(10) no
N1 C5 C4 102.00(10) yes
C4 C5 H5 112.0(10) no
C4 C5 C20 110.60(10) yes
N1 C5 H5 109.0(10) no
N1 C5 C20 110.90(10) yes
C20 C5 H5 111.0(10) no
N1 C6 C11 118.9(2) no
N1 C6 C7 122.20(10) no
C7 C6 C11 118.90(10) no
C6 C7 C12 124.70(10) no
C6 C7 C8 118.90(10) no
C8 C7 C12 116.40(10) no
C7 C8 H8 119.0(10) no
C7 C8 C9 121.8(2) no
C9 C8 H8 119.0(10) no
C8 C9 H9 120.0(10) no
C8 C9 C10 119.0(2) no
C10 C9 H9 121.0(10) no
C9 C10 H10 120.0(10) no
C9 C10 C11 120.8(2) no
C11 C10 H10 119.0(10) no
C6 C11 C10 120.70(10) no
C10 C11 H11 120.0(10) no
C6 C11 H11 120.0(10) no
O15 C12 C7 124.30(10) yes
O13 C12 C7 111.60(10) yes
O13 C12 O15 123.80(10) yes
O13 C14 H14c 111.0(10) no
O13 C14 H14b 106.0(10) no
O13 C14 H14a 111.0(10) no
H14b C14 H14c 109(2) no
H14a C14 H14c 110(2) no
H14a C14 H14b 110(2) no
O19 C16 C3 122.5(2) yes
O17 C16 C3 113.20(10) yes
O17 C16 O19 124.30(10) yes
O17 C18 H18c 106(2) no
O17 C18 H18b 107.0(10) no
O17 C18 H18a 111(2) no
H18b C18 H18c 108(2) no
H18a C18 H18c 104(3) no
H18a C18 H18b 120(2) no
O27 C20 C5 119.80(10) yes
C5 C20 C21 118.40(10) yes
O27 C20 C21 121.80(10) yes
C20 C21 C26 118.50(10) no
C20 C21 C22 123.50(10) no
C22 C21 C26 118.0(2) no
C21 C22 H22 120.0(10) no
C21 C22 C23 120.7(2) no
C23 C22 H22 119.0(10) no
C22 C23 H23 118.0(10) no
C22 C23 C24 120.6(2) no
C24 C23 H23 121.0(10) no
C23 C24 H24 121.0(10) no
C23 C24 C25 119.6(2) no
C25 C24 H24 119.0(10) no
C24 C25 H25 121.0(10) no
C24 C25 C26 120.5(2) no
C26 C25 H25 118.0(10) no
C21 C26 C25 120.6(2) no
C25 C26 H26 123.0(10) no
C21 C26 H26 117.0(10) no

loop_
_geom_bond_atom_site_label_1
_geom_bond_atom_site_label_2
_geom_bond_distance
_geom_bond_publ_flag
O13 C12 1.3320(10) yes
O13 C14 1.446(2) yes
O15 C12 1.2030(10) yes
O17 C16 1.3260(10) yes
O17 C18 1.449(2) yes
O19 C16 1.2050(10) yes
O27 C20 1.206(2) yes
N1 N2 1.3540(10) yes
N1 C5 1.4670(10) yes
N1 C6 1.3880(10) yes
N2 C3 1.2860(10) yes
C3 C4 1.497(2) yes
C3 C16 1.4650(10) yes
C4 C5 1.5410(10) yes
C4 H4a 0.970(10) no
C4 H4b 0.970(10) no
C5 C20 1.5300(10) yes
C5 H5 0.970(10) no
C6 C7 1.405(2) no
C6 C11 1.3940(10) no
C7 C8 1.389(2) no
C7 C12 1.4880(10) yes
C8 C9 1.376(2) no
C8 H8 0.980(10) no
C9 C10 1.379(2) no
C9 H9 0.930(10) no
C10 C11 1.376(2) no
C10 H10 0.920(10) no
C11 H11 0.970(10) no
C14 H14a 0.940(10) no
C14 H14b 0.990(10) no
C14 H14c 1.02(2) no
C18 H18a 0.96(2) no
C18 H18b 0.92(2) no
C18 H18c 0.93(3) no
C20 C21 1.489(2) yes
C21 C22 1.375(2) no
C21 C26 1.3840(10) no
C22 C23 1.382(2) no
C22 H22 0.94(2) no
C23 C24 1.358(3) no
C23 H23 0.97(2) no
C24 C25 1.360(3) no
C24 H24 0.970(10) no
C25 C26 1.379(2) no
C25 H25 0.99(2) no
C26 H26 0.950(10) no

loop_
_geom_contact_atom_site_label_1
_geom_contact_atom_site_label_2
_geom_contact_distance
O13 O15 2.2380(10)
O13 N2 2.7990(10)
O13 C7 2.3340(10)
O13 H14a 1.983(19)
O13 H14b 1.967(19)
O13 H14c 2.04(2)
O15 C7 2.3830(10)
O15 C14 2.653(2)
O15 H8 2.876(11)
O15 H14a 2.71(2)
O15 H14c 2.581(18)
O17 O19 2.2380(10)
O17 N2 2.6770(10)
O17 C3 2.3310(10)
O17 H14c 2.589(19)
O17 H18a 2.00(3)
O17 H18b 1.93(2)
O17 H18c 1.93(3)
O19 C3 2.3440(10)
O19 C4 2.9470(10)
O19 C18 2.662(2)
O19 H4b 2.941(10)
O19 H18a 2.40(3)
O19 H18c 2.77(3)
O27 N1 2.7080(10)
O27 C5 2.3720(10)
O27 C21 2.3580(10)
O27 C26 2.7900(10)
O27 H26 2.447(11)
N1 C3 2.1460(10)
N1 C4 2.3390(10)
N1 C7 2.4450(10)
N1 C11 2.3960(10)
N1 C12 2.9970(10)
N1 C20 2.4680(10)
N1 H4a 2.959(16)
N1 H5 2.007(9)
N1 H11 2.574(10)
N2 C4 2.3410(10)
N2 C5 2.3550(10)
N2 C6 2.3910(10)
N2 C7 2.8450(10)
N2 C12 2.6810(10)
N2 C16 2.4100(10)
N2 H4a 2.952(17)
C3 C5 2.3480(10)
C3 H4a 2.054(16)
C3 H4b 2.086(13)
C4 C16 2.6080(10)
C4 C20 2.5250(10)
C4 H5 2.105(9)
C5 C6 2.536(2)
C5 C11 2.923(2)
C5 C21 2.5930(10)
C5 C22 2.984(2)
C5 H4a 2.113(14)
C5 H4b 2.103(12)
C5 H11 2.572(11)
C5 H22 2.638(18)
C6 C8 2.406(2)
C6 C9 2.793(2)
C6 C10 2.407(2)
C6 C12 2.5630(10)
C6 H5 2.785(9)
C6 H11 2.058(12)
C7 C9 2.415(2)
C7 C10 2.775(2)
C7 C11 2.4100(10)
C7 H8 2.052(15)
C8 C10 2.373(2)
C8 C11 2.750(2)
C8 C12 2.4450(10)
C8 H9 2.016(14)
C9 C11 2.395(2)
C9 H8 2.040(12)
C9 H10 2.004(14)
C10 H9 2.019(16)
C10 H11 2.041(16)
C11 H5 2.810(9)
C11 H10 1.989(11)
C12 C14 2.351(2)
C12 H8 2.571(12)
C12 H14a 2.67(2)
C12 H14c 2.559(19)
C16 C18 2.356(2)
C16 H4a 2.911(13)
C16 H4b 2.870(11)
C16 H18a 2.47(3)
C16 H18c 2.64(3)
C20 C22 2.524(2)
C20 C26 2.4690(10)
C20 H4b 2.507(12)
C20 H5 2.087(11)
C20 H11 2.803(10)
C20 H22 2.70(2)
C20 H26 2.565(10)
C21 C23 2.396(2)
C21 C24 2.774(2)
C21 C25 2.4000(10)
C21 H5 2.724(10)
C21 H22 2.01(2)
C21 H26 1.999(13)
C22 C24 2.379(2)
C22 C25 2.732(2)
C22 C26 2.366(3)
C22 H5 2.710(8)
C22 H23 2.024(18)
C23 C25 2.349(3)
C23 C26 2.731(3)
C23 H22 2.014(18)
C23 H24 2.036(12)
C24 C26 2.378(2)
C24 H23 2.04(2)
C24 H25 2.06(2)
C25 H24 2.022(19)
C25 H26 2.049(16)
C26 H25 2.040(18)
H4a H5 2.282(15)
H4b H5 2.723(13)
H5 H11 2.248(17)
H5 H22 2.156(18)
H8 H9 2.325(18)
H9 H10 2.32(2)
H10 H11 2.302(19)
H14c H18b 2.89(3)
H22 H23 2.30(3)
H23 H24 2.36(3)
H24 H25 2.35(3)
H25 H26 2.35(2)
